data_7150760
loop_
_publ_author_name
'Bollans, Lee'
'Bacsa, John'
'Iggo, Jonathan A.'
'Morris, Gareth A.'
'Stachulski, Andrew V.'

_publ_section_title
;
 The acyl nitroso Diels--Alder (ANDA) reaction of sorbate derivatives:
 an X-ray and 15N NMR study with an application to amino-acid synthesis
;
_journal_issue 21
_journal_name_full 'Organic &amp; Biomolecular Chemistry'
_journal_page_first 4531
_journal_page_last 4538
_journal_paper_doi 10.1039/b912963d
_journal_volume 7
_journal_year 2009
_chemical_formula_moiety 'C18 H22 N2 O7'
_chemical_formula_sum 'C18 H22 N2 O7'
_chemical_formula_weight 378.38
_chemical_name_common
;
tert-butyl 3-methyl-6-((((4-nitrophenyl)carbonyl)oxy)methyl)-
1,2-oxazinane-2-carboxylate
;
_chemical_name_systematic
;
tert-butyl
3-methyl-6-
({[(4-nitrophenyl)carbonyl]oxy}methyl)-1,2-oxazinane-
2-carboxylate
;
_space_group_IT_number 2
_symmetry_cell_setting triclinic
_symmetry_space_group_name_Hall '-P 1'
_symmetry_space_group_name_H-M 'P -1'
_atom_sites_solution_hydrogens geom
_atom_sites_solution_primary direct
_atom_sites_solution_secondary difmap
_audit_creation_method SHELXL-97
_cell_angle_alpha 74.694(4)
_cell_angle_beta 88.672(4)
_cell_angle_gamma 85.198(4)
_cell_formula_units_Z 2
_cell_length_a 5.8725(14)
_cell_length_b 10.826(3)
_cell_length_c 14.459(3)
_cell_measurement_reflns_used 1072
_cell_measurement_temperature 100(2)
_cell_measurement_theta_max 26.09
_cell_measurement_theta_min 2.73
_cell_volume 883.5(4)
_computing_cell_refinement 'SAINT v6.45a (Bruker, 2005)'
_computing_data_collection 'SMART v.5.632 (Bruker, 2005)'
_computing_data_reduction 'SAINT v6.45a (Bruker, 2005)'
_computing_structure_refinement 'SHELXL-97 (Sheldrick, 1997)'
_computing_structure_solution 'SHELXS-97 (Sheldrick, 1990)'
_diffrn_ambient_temperature 100(2)
_diffrn_measured_fraction_theta_full 0.951
_diffrn_measured_fraction_theta_max 0.951
_diffrn_measurement_device_type 'Bruker D8 diffractometer with APEX detector'
_diffrn_measurement_method '\w scans with a narrow frame width'
_diffrn_radiation_monochromator graphite
_diffrn_radiation_source 'fine-focus sealed tube'
_diffrn_radiation_type MoK\a
_diffrn_radiation_wavelength 0.71073
_diffrn_reflns_av_R_equivalents 0.0156
_diffrn_reflns_av_sigmaI/netI 0.0307
_diffrn_reflns_limit_h_max 7
_diffrn_reflns_limit_h_min -6
_diffrn_reflns_limit_k_max 11
_diffrn_reflns_limit_k_min -14
_diffrn_reflns_limit_l_max 18
_diffrn_reflns_limit_l_min -19
_diffrn_reflns_number 5215
_diffrn_reflns_theta_full 27.10
_diffrn_reflns_theta_max 27.10
_diffrn_reflns_theta_min 1.46
_exptl_absorpt_coefficient_mu 0.110
_exptl_absorpt_correction_T_max 0.9836
_exptl_absorpt_correction_T_min 0.9469
_exptl_absorpt_correction_type multi-scan
_exptl_absorpt_process_details 'SADABS V2008-1 (Bruker, 2008)'
_exptl_crystal_colour colourless
_exptl_crystal_density_diffrn 1.422
_exptl_crystal_density_method 'not measured'
_exptl_crystal_description plate
_exptl_crystal_F_000 400
_exptl_crystal_size_max 0.50
_exptl_crystal_size_mid 0.40
_exptl_crystal_size_min 0.15
_refine_diff_density_max 0.325
_refine_diff_density_min -0.201
_refine_diff_density_rms 0.049
_refine_ls_extinction_method none
_refine_ls_goodness_of_fit_ref 1.096
_refine_ls_hydrogen_treatment constr
_refine_ls_matrix_type full
_refine_ls_number_parameters 248
_refine_ls_number_reflns 3709
_refine_ls_number_restraints 0
_refine_ls_restrained_S_all 1.096
_refine_ls_R_factor_all 0.0450
_refine_ls_R_factor_gt 0.0386
_refine_ls_shift/su_max 0.000
_refine_ls_shift/su_mean 0.000
_refine_ls_structure_factor_coef Fsqd
_refine_ls_weighting_details 'calc w=1/[\s^2^(Fo^2^)+(0.0590P)^2^+0.1229P] where P=(Fo^2^+2Fc^2^)/3'
_refine_ls_weighting_scheme calc
_refine_ls_wR_factor_gt 0.1029
_refine_ls_wR_factor_ref 0.1056
_reflns_number_gt 3168
_reflns_number_total 3709
_reflns_threshold_expression >2sigma(I)
_cod_data_source_file b912963d.txt
_cod_data_source_block stac205m
_cod_original_sg_symbol_H-M P-1
_cod_database_code 7150760

loop_
_symmetry_equiv_pos_as_xyz
'x, y, z'
'-x, -y, -z'

loop_
_atom_site_aniso_label
_atom_site_aniso_U_11
_atom_site_aniso_U_22
_atom_site_aniso_U_33
_atom_site_aniso_U_23
_atom_site_aniso_U_13
_atom_site_aniso_U_12
O1 0.0174(5) 0.0164(4) 0.0141(4) -0.0045(3) -0.0006(3) 0.0006(3)
O2 0.0221(5) 0.0158(4) 0.0145(4) -0.0013(3) 0.0031(4) -0.0014(4)
O3 0.0252(5) 0.0162(4) 0.0209(5) -0.0016(4) 0.0006(4) 0.0021(4)
O4 0.0206(5) 0.0167(4) 0.0131(4) -0.0014(3) 0.0019(3) -0.0047(4)
O5 0.0257(5) 0.0220(5) 0.0156(4) -0.0049(4) 0.0017(4) -0.0048(4)
O6 0.0379(7) 0.0266(5) 0.0263(5) 0.0054(4) 0.0051(4) 0.0063(5)
O7 0.0367(7) 0.0276(5) 0.0311(6) -0.0013(4) 0.0192(5) -0.0020(5)
N1 0.0178(6) 0.0155(5) 0.0130(5) -0.0042(4) 0.0005(4) -0.0017(4)
N2 0.0310(7) 0.0181(5) 0.0173(5) -0.0044(4) 0.0062(5) -0.0024(5)
C1 0.0173(7) 0.0160(6) 0.0161(6) -0.0031(5) -0.0002(5) -0.0033(5)
C2 0.0155(7) 0.0201(6) 0.0167(6) 0.0000(5) -0.0006(5) -0.0012(5)
C3 0.0177(7) 0.0187(6) 0.0149(6) -0.0003(5) 0.0000(5) 0.0035(5)
C4 0.0208(7) 0.0127(6) 0.0147(6) -0.0007(5) 0.0013(5) 0.0017(5)
C5 0.0132(6) 0.0165(6) 0.0172(6) -0.0028(5) 0.0009(5) 0.0008(5)
C6 0.0213(7) 0.0160(6) 0.0135(6) 0.0005(5) 0.0025(5) -0.0045(5)
C7 0.0233(7) 0.0269(7) 0.0191(6) -0.0039(5) 0.0053(5) -0.0042(6)
C8 0.0257(8) 0.0207(6) 0.0231(7) -0.0004(5) -0.0041(5) -0.0013(5)
C9 0.0285(8) 0.0194(6) 0.0188(6) -0.0012(5) -0.0012(5) -0.0055(5)
C10 0.0231(7) 0.0152(6) 0.0206(6) -0.0025(5) 0.0009(5) -0.0020(5)
C11 0.0238(7) 0.0142(6) 0.0162(6) -0.0019(5) 0.0035(5) -0.0043(5)
C12 0.0204(7) 0.0154(6) 0.0154(6) -0.0064(5) 0.0010(5) -0.0017(5)
C13 0.0214(7) 0.0145(6) 0.0139(6) -0.0051(5) 0.0006(5) -0.0021(5)
C14 0.0164(7) 0.0201(6) 0.0176(6) -0.0048(5) 0.0029(5) -0.0013(5)
C15 0.0215(7) 0.0165(6) 0.0186(6) -0.0029(5) -0.0009(5) 0.0012(5)
C16 0.0251(7) 0.0167(6) 0.0142(6) -0.0043(5) 0.0030(5) -0.0037(5)
C17 0.0208(7) 0.0209(6) 0.0205(6) -0.0069(5) 0.0064(5) -0.0018(5)
C18 0.0210(7) 0.0173(6) 0.0213(6) -0.0054(5) 0.0009(5) 0.0026(5)

loop_
_atom_site_label
_atom_site_type_symbol
_atom_site_thermal_displace_type
_atom_site_fract_x
_atom_site_fract_y
_atom_site_fract_z
_atom_site_occupancy
_atom_site_U_iso_or_equiv
_atom_site_calc_flag
_atom_site_refinement_flags
O1 O Uani 0.05280(15) 0.75888(8) 0.57661(6) 1.000 0.0160(3) . .
O2 O Uani 0.26712(16) 0.75442(8) 0.39251(6) 1.000 0.0180(3) . .
O3 O Uani 0.61876(17) 0.65679(8) 0.38129(6) 1.000 0.0216(3) . .
O4 O Uani -0.06615(15) 0.61858(8) 0.73560(6) 1.000 0.0171(3) . .
O5 O Uani 0.08058(16) 0.74111(8) 0.82260(6) 1.000 0.0210(3) . .
O6 O Uani 0.4746(2) 1.23414(10) -0.01057(7) 1.000 0.0332(3) . .
O7 O Uani 0.82112(19) 1.15150(10) -0.01509(7) 1.000 0.0334(3) . .
N1 N Uani 0.07834(18) 0.80390(9) 0.65928(7) 1.000 0.0153(3) . .
N2 N Uani 0.6300(2) 1.15293(10) 0.02099(8) 1.000 0.0223(3) . .
C1 C Uani 0.2784(2) 0.87903(11) 0.65061(9) 1.000 0.0166(4) . .
C2 C Uani 0.4829(2) 0.80352(12) 0.62296(8) 1.000 0.0184(4) . .
C3 C Uani 0.4631(2) 0.70508(12) 0.58625(8) 1.000 0.0182(4) . .
C4 C Uani 0.2350(2) 0.66393(11) 0.56820(8) 1.000 0.0168(4) . .
C5 C Uani 0.0361(2) 0.71807(11) 0.74764(9) 1.000 0.0161(3) . .
C6 C Uani -0.1354(2) 0.51560(12) 0.81937(8) 1.000 0.0176(4) . .
C7 C Uani -0.3130(2) 0.57075(13) 0.87798(9) 1.000 0.0235(4) . .
C8 C Uani 0.0751(2) 0.45069(13) 0.87666(10) 1.000 0.0242(4) . .
C9 C Uani -0.2384(2) 0.42582(12) 0.77053(9) 1.000 0.0227(4) . .
C10 C Uani 0.2336(2) 1.00933(12) 0.57872(9) 1.000 0.0200(4) . .
C11 C Uani 0.2060(2) 0.64498(12) 0.46893(8) 1.000 0.0184(4) . .
C12 C Uani 0.4748(2) 0.74444(11) 0.35274(8) 1.000 0.0166(4) . .
C13 C Uani 0.5069(2) 0.85435(11) 0.26671(8) 1.000 0.0163(4) . .
C14 C Uani 0.3371(2) 0.95352(12) 0.23341(9) 1.000 0.0181(4) . .
C15 C Uani 0.3755(2) 1.05228(12) 0.15216(9) 1.000 0.0193(4) . .
C16 C Uani 0.5856(2) 1.04859(12) 0.10704(9) 1.000 0.0186(4) . .
C17 C Uani 0.7568(2) 0.95206(12) 0.13838(9) 1.000 0.0206(4) . .
C18 C Uani 0.7160(2) 0.85416(12) 0.21926(9) 1.000 0.0201(4) . .
H1 H Uiso 0.20960 0.58150 0.61690 1.000 0.0200 calc R
H2 H Uiso 0.59760 0.65930 0.57090 1.000 0.0220 calc R
H3 H Uiso 0.63130 0.82720 0.63210 1.000 0.0220 calc R
H4 H Uiso 0.30840 0.89340 0.71460 1.000 0.0200 calc R
H6A H Uiso 0.30240 0.56760 0.46370 1.000 0.0220 calc R
H6B H Uiso 0.04480 0.62960 0.46060 1.000 0.0220 calc R
H7A H Uiso 0.19450 0.99700 0.51640 1.000 0.0300 calc R
H7B H Uiso 0.37090 1.05650 0.57210 1.000 0.0300 calc R
H7C H Uiso 0.10640 1.05830 0.60140 1.000 0.0300 calc R
H10 H Uiso 0.83130 0.78670 0.24240 1.000 0.0240 calc R
H11 H Uiso 0.89880 0.95260 0.10550 1.000 0.0250 calc R
H13 H Uiso 0.26110 1.12010 0.12840 1.000 0.0230 calc R
H14 H Uiso 0.19510 0.95360 0.26620 1.000 0.0220 calc R
H18A H Uiso 0.18810 0.42250 0.83400 1.000 0.0360 calc R
H18B H Uiso 0.03240 0.37610 0.92700 1.000 0.0360 calc R
H18C H Uiso 0.14080 0.51150 0.90600 1.000 0.0360 calc R
H19A H Uiso -0.37200 0.47050 0.73310 1.000 0.0340 calc R
H19B H Uiso -0.28520 0.35040 0.81910 1.000 0.0340 calc R
H19C H Uiso -0.12470 0.39830 0.72780 1.000 0.0340 calc R
H20A H Uiso -0.24240 0.62810 0.90910 1.000 0.0350 calc R
H20B H Uiso -0.37520 0.50070 0.92690 1.000 0.0350 calc R
H20C H Uiso -0.43660 0.61920 0.83590 1.000 0.0350 calc R

loop_
_atom_type_symbol
_atom_type_description
_atom_type_scat_dispersion_real
_atom_type_scat_dispersion_imag
_atom_type_scat_source
C C 0.0033 0.0016 'International Tables Vol C Tables 4.2.6.8 and 6.1.1.4'
H H 0.0000 0.0000 'International Tables Vol C Tables 4.2.6.8 and 6.1.1.4'
N N 0.0061 0.0033 'International Tables Vol C Tables 4.2.6.8 and 6.1.1.4'
O O 0.0106 0.0060 'International Tables Vol C Tables 4.2.6.8 and 6.1.1.4'

loop_
_geom_angle_atom_site_label_1
_geom_angle_atom_site_label_2
_geom_angle_atom_site_label_3
_geom_angle
_geom_angle_site_symmetry_1
_geom_angle_site_symmetry_2
_geom_angle_site_symmetry_3
_geom_angle_publ_flag
N1 O1 C4 111.89(8) . . . yes
C11 O2 C12 116.69(9) . . . yes
C5 O4 C6 121.02(9) . . . yes
O1 N1 C1 111.18(9) . . . yes
O1 N1 C5 116.44(9) . . . yes
C1 N1 C5 118.35(10) . . . yes
O6 N2 O7 123.96(12) . . . yes
O6 N2 C16 118.30(11) . . . yes
O7 N2 C16 117.73(11) . . . yes
N1 C1 C2 109.17(10) . . . yes
N1 C1 C10 110.75(10) . . . yes
C2 C1 C10 111.69(10) . . . no
C1 C2 C3 122.13(11) . . . no
C2 C3 C4 121.87(11) . . . no
O1 C4 C3 111.29(10) . . . yes
O1 C4 C11 104.79(9) . . . yes
C3 C4 C11 114.79(10) . . . no
O4 C5 O5 127.74(12) . . . yes
O4 C5 N1 110.80(10) . . . yes
O5 C5 N1 121.35(11) . . . yes
O4 C6 C7 109.91(10) . . . yes
O4 C6 C8 109.42(10) . . . yes
O4 C6 C9 101.54(9) . . . yes
C7 C6 C8 113.27(10) . . . no
C7 C6 C9 110.93(10) . . . no
C8 C6 C9 111.14(11) . . . no
O2 C11 C4 112.99(10) . . . yes
O2 C12 O3 124.67(11) . . . yes
O2 C12 C13 111.97(10) . . . yes
O3 C12 C13 123.35(11) . . . yes
C12 C13 C14 122.67(11) . . . no
C12 C13 C18 117.13(11) . . . no
C14 C13 C18 120.19(11) . . . no
C13 C14 C15 120.12(11) . . . no
C14 C15 C16 117.92(12) . . . no
N2 C16 C15 118.71(11) . . . yes
N2 C16 C17 118.02(11) . . . yes
C15 C16 C17 123.27(12) . . . no
C16 C17 C18 118.19(11) . . . no
C13 C18 C17 120.31(11) . . . no
N1 C1 H4 108.00 . . . no
C2 C1 H4 108.00 . . . no
C10 C1 H4 108.00 . . . no
C1 C2 H3 119.00 . . . no
C3 C2 H3 119.00 . . . no
C2 C3 H2 119.00 . . . no
C4 C3 H2 119.00 . . . no
O1 C4 H1 109.00 . . . no
C3 C4 H1 109.00 . . . no
C11 C4 H1 109.00 . . . no
C6 C7 H20A 109.00 . . . no
C6 C7 H20B 109.00 . . . no
C6 C7 H20C 109.00 . . . no
H20A C7 H20B 110.00 . . . no
H20A C7 H20C 109.00 . . . no
H20B C7 H20C 109.00 . . . no
C6 C8 H18A 109.00 . . . no
C6 C8 H18B 109.00 . . . no
C6 C8 H18C 109.00 . . . no
H18A C8 H18B 109.00 . . . no
H18A C8 H18C 109.00 . . . no
H18B C8 H18C 109.00 . . . no
C6 C9 H19A 110.00 . . . no
C6 C9 H19B 109.00 . . . no
C6 C9 H19C 109.00 . . . no
H19A C9 H19B 109.00 . . . no
H19A C9 H19C 109.00 . . . no
H19B C9 H19C 109.00 . . . no
C1 C10 H7A 109.00 . . . no
C1 C10 H7B 109.00 . . . no
C1 C10 H7C 109.00 . . . no
H7A C10 H7B 109.00 . . . no
H7A C10 H7C 109.00 . . . no
H7B C10 H7C 109.00 . . . no
O2 C11 H6A 109.00 . . . no
O2 C11 H6B 109.00 . . . no
C4 C11 H6A 109.00 . . . no
C4 C11 H6B 109.00 . . . no
H6A C11 H6B 108.00 . . . no
C13 C14 H14 120.00 . . . no
C15 C14 H14 120.00 . . . no
C14 C15 H13 121.00 . . . no
C16 C15 H13 121.00 . . . no
C16 C17 H11 121.00 . . . no
C18 C17 H11 121.00 . . . no
C13 C18 H10 120.00 . . . no
C17 C18 H10 120.00 . . . no

loop_
_geom_bond_atom_site_label_1
_geom_bond_atom_site_label_2
_geom_bond_distance
_geom_bond_site_symmetry_1
_geom_bond_site_symmetry_2
_geom_bond_publ_flag
O1 N1 1.4202(14) . . yes
O1 C4 1.4464(15) . . yes
O2 C11 1.4544(15) . . yes
O2 C12 1.3446(15) . . yes
O3 C12 1.2086(16) . . yes
O4 C5 1.3278(16) . . yes
O4 C6 1.4885(15) . . yes
O5 C5 1.2132(15) . . yes
O6 N2 1.2195(16) . . yes
O7 N2 1.2273(16) . . yes
N1 C1 1.4686(16) . . yes
N1 C5 1.3980(16) . . yes
N2 C16 1.4779(17) . . yes
C1 C2 1.5021(18) . . no
C1 C10 1.5218(18) . . no
C2 C3 1.3241(19) . . no
C3 C4 1.4961(17) . . no
C4 C11 1.5179(17) . . no
C6 C7 1.5114(18) . . no
C6 C8 1.5175(18) . . no
C6 C9 1.5132(18) . . no
C12 C13 1.4980(17) . . no
C13 C14 1.3960(18) . . no
C13 C18 1.3928(17) . . no
C14 C15 1.3925(18) . . no
C15 C16 1.3848(17) . . no
C16 C17 1.3796(18) . . no
C17 C18 1.3869(18) . . no
C1 H4 1.0000 . . no
C2 H3 0.9500 . . no
C3 H2 0.9500 . . no
C4 H1 1.0000 . . no
C7 H20A 0.9800 . . no
C7 H20B 0.9800 . . no
C7 H20C 0.9800 . . no
C8 H18A 0.9800 . . no
C8 H18B 0.9800 . . no
C8 H18C 0.9800 . . no
C9 H19A 0.9800 . . no
C9 H19B 0.9800 . . no
C9 H19C 0.9800 . . no
C10 H7A 0.9800 . . no
C10 H7B 0.9800 . . no
C10 H7C 0.9800 . . no
C11 H6A 0.9900 . . no
C11 H6B 0.9900 . . no
C14 H14 0.9500 . . no
C15 H13 0.9500 . . no
C17 H11 0.9500 . . no
C18 H10 0.9500 . . no

loop_
_geom_hbond_atom_site_label_D
_geom_hbond_atom_site_label_H
_geom_hbond_atom_site_label_A
_geom_hbond_distance_DH
_geom_hbond_distance_HA
_geom_hbond_distance_DA
_geom_hbond_angle_DHA
_geom_hbond_site_symmetry_A
_geom_hbond_publ_flag
C4 H1 O4 1.0000 2.4200 2.9235(16) 110.00 . yes
C1 H4 O5 1.0000 2.4200 2.8212(17) 103.00 . yes
C11 H6A O3 0.9900 2.3200 2.7058(17) 102.00 . yes
C17 H11 O7 0.9500 2.4600 3.3111(19) 149.00 2_775 yes
C8 H18C O5 0.9800 2.4600 3.0357(19) 117.00 . yes
C7 H20A O5 0.9800 2.4800 3.0386(18) 116.00 . yes

loop_
_geom_torsion_atom_site_label_1
_geom_torsion_atom_site_label_2
_geom_torsion_atom_site_label_3
_geom_torsion_atom_site_label_4
_geom_torsion
_geom_torsion_site_symmetry_1
_geom_torsion_site_symmetry_2
_geom_torsion_site_symmetry_3
_geom_torsion_site_symmetry_4
_geom_torsion_publ_flag
C4 O1 N1 C1 67.76(11) . . . . no
C4 O1 N1 C5 -71.84(12) . . . . no
N1 O1 C4 C3 -45.39(12) . . . . no
N1 O1 C4 C11 -170.02(9) . . . . no
C12 O2 C11 C4 100.16(12) . . . . no
C11 O2 C12 O3 -6.56(17) . . . . no
C11 O2 C12 C13 172.34(9) . . . . no
C6 O4 C5 O5 -1.98(19) . . . . no
C6 O4 C5 N1 -178.15(10) . . . . no
C5 O4 C6 C7 63.22(13) . . . . no
C5 O4 C6 C8 -61.75(14) . . . . no
C5 O4 C6 C9 -179.29(10) . . . . no
O1 N1 C1 C2 -50.78(12) . . . . no
O1 N1 C1 C10 72.60(12) . . . . no
C5 N1 C1 C2 87.96(13) . . . . no
C5 N1 C1 C10 -148.67(11) . . . . no
O1 N1 C5 O4 -12.88(14) . . . . no
O1 N1 C5 O5 170.66(11) . . . . no
C1 N1 C5 O4 -149.51(10) . . . . no
C1 N1 C5 O5 34.04(17) . . . . no
O6 N2 C16 C15 -4.53(18) . . . . no
O6 N2 C16 C17 175.48(12) . . . . no
O7 N2 C16 C15 176.35(12) . . . . no
O7 N2 C16 C17 -3.64(18) . . . . no
N1 C1 C2 C3 17.67(16) . . . . no
C10 C1 C2 C3 -105.15(13) . . . . no
C1 C2 C3 C4 1.12(18) . . . . no
C2 C3 C4 O1 11.93(15) . . . . no
C2 C3 C4 C11 130.73(12) . . . . no
O1 C4 C11 O2 71.29(12) . . . . no
C3 C4 C11 O2 -51.09(14) . . . . no
O2 C12 C13 C14 -0.31(17) . . . . no
O2 C12 C13 C18 -179.83(11) . . . . no
O3 C12 C13 C14 178.60(12) . . . . no
O3 C12 C13 C18 -0.91(18) . . . . no
C12 C13 C14 C15 -179.05(11) . . . . no
C18 C13 C14 C15 0.45(19) . . . . no
C12 C13 C18 C17 179.23(11) . . . . no
C14 C13 C18 C17 -0.30(19) . . . . no
C13 C14 C15 C16 -0.44(19) . . . . no
C14 C15 C16 N2 -179.68(11) . . . . no
C14 C15 C16 C17 0.3(2) . . . . no
N2 C16 C17 C18 179.83(11) . . . . no
C15 C16 C17 C18 -0.2(2) . . . . no
C16 C17 C18 C13 0.15(19) . . . . no

loop_
_cod_related_entry_id
_cod_related_entry_database
_cod_related_entry_code
1 ChemSpider 25944570
